data_4106845
loop_
_publ_author_name
'Guan-Cheng Xu'
'Wen Zhang'
'Xiao-Ming Ma'
'Yi-Hong Chen'
'Li Zhang'
'Hong-Ling Cai'
'Zhe-Ming Wang'
'Ren-Gen Xiong'
'Song Gao'

_publ_section_title
;
 Coexistence of Magnetic and Electric Orderings in the Metal-Formate
 Frameworks of [NH4][M(HCOO)3]
;
_journal_name_full 'Journal of the American Chemical Society'
_journal_page_first 14948
_journal_page_last 14951
_journal_paper_doi 10.1021/ja206891q
_journal_volume 133
_journal_year 2011
_chemical_formula_sum 'C3 H7 Fe N O6'
_chemical_formula_weight 208.95
_chemical_name_systematic
; 
 ? 
;
_space_group_IT_number 182
_symmetry_cell_setting hexagonal
_symmetry_space_group_name_Hall 'P 6c 2c'
_symmetry_space_group_name_H-M 'P 63 2 2'
_atom_sites_solution_hydrogens difmap
_atom_sites_solution_primary direct
_atom_sites_solution_secondary difmap
_audit_creation_method SHELXL-97
_cell_angle_alpha 90.00
_cell_angle_beta 90.00
_cell_angle_gamma 120.00
_cell_formula_units_Z 2
_cell_length_a 7.3236(2)
_cell_length_b 7.3236(2)
_cell_length_c 8.3180(4)
_cell_measurement_reflns_used 3197
_cell_measurement_temperature 290(2)
_cell_measurement_theta_max 30.034
_cell_measurement_theta_min 3.395
_cell_volume 386.37(2)
_computing_cell_refinement 'HKL Scalepack (Otwinowski & Minor, 1997)'
_computing_data_collection 'KappaCCD (Nonius B. V., 1998)'
_computing_data_reduction 'HKL Denzo (Otwinowski & Minor, 1997) & maXus (Mackay et al., 1998)'
_computing_molecular_graphics 'Bruker SHELXTL V5.1 (Sheldrick, 1998)'
_computing_publication_material 'SHELXL-97 (Sheldrick, 1997)'
_computing_structure_refinement 'SHELXL-97 (Sheldrick, 1997)'
_computing_structure_solution 'SHELXS-97 (Sheldrick, 1997)'
_diffrn_ambient_temperature 290(2)
_diffrn_detector_area_resol_mean 9
_diffrn_measured_fraction_theta_full 0.996
_diffrn_measured_fraction_theta_max 0.996
_diffrn_measurement_device_type 'NONIUS KappaCCD'
_diffrn_measurement_method CCD
_diffrn_radiation_monochromator graphite
_diffrn_radiation_source 'fine-focus sealed tube'
_diffrn_radiation_type MoK\a
_diffrn_radiation_wavelength 0.71073
_diffrn_reflns_av_R_equivalents 0.0542
_diffrn_reflns_av_sigmaI/netI 0.0265
_diffrn_reflns_limit_h_max 9
_diffrn_reflns_limit_h_min -10
_diffrn_reflns_limit_k_max 9
_diffrn_reflns_limit_k_min -10
_diffrn_reflns_limit_l_max 11
_diffrn_reflns_limit_l_min -11
_diffrn_reflns_number 7278
_diffrn_reflns_theta_full 29.99
_diffrn_reflns_theta_max 29.99
_diffrn_reflns_theta_min 4.04
_diffrn_standards_decay_% 0
_exptl_absorpt_coefficient_mu 1.938
_exptl_absorpt_correction_T_max 0.804
_exptl_absorpt_correction_T_min 0.733
_exptl_absorpt_correction_type multi-scan
_exptl_absorpt_process_details
;
multi-scan from symmetry-related measurements 
 Sortav (Blessing 1995, 1997)
;
_exptl_crystal_colour 'pale yellow green'
_exptl_crystal_density_diffrn 1.796
_exptl_crystal_description 'hexagonal bipyramid'
_exptl_crystal_F_000 212
_exptl_crystal_size_max 0.30
_exptl_crystal_size_mid 0.18
_exptl_crystal_size_min 0.12
_refine_diff_density_max 0.189
_refine_diff_density_min -0.320
_refine_diff_density_rms 0.055
_refine_ls_abs_structure_details 'Flack H D (1983), Acta Cryst. A39, 876-881'
_refine_ls_abs_structure_Flack -0.05(4)
_refine_ls_extinction_coef 0.30(2)
_refine_ls_extinction_expression Fc^*^=kFc[1+0.001xFc^2^\l^3^/sin(2\q)]^-1/4^
_refine_ls_extinction_method SHELXL
_refine_ls_goodness_of_fit_ref 1.088
_refine_ls_hydrogen_treatment refined
_refine_ls_matrix_type full
_refine_ls_number_parameters 26
_refine_ls_number_reflns 387
_refine_ls_number_restraints 0
_refine_ls_restrained_S_all 1.088
_refine_ls_R_factor_all 0.0376
_refine_ls_R_factor_gt 0.0232
_refine_ls_shift/su_max 0.000
_refine_ls_shift/su_mean 0.000
_refine_ls_structure_factor_coef Fsqd
_refine_ls_weighting_details 'calc w=1/[\s^2^(Fo^2^)+(0.0327P)^2^+0.0000P] where P=(Fo^2^+2Fc^2^)/3'
_refine_ls_weighting_scheme calc
_refine_ls_wR_factor_gt 0.0501
_refine_ls_wR_factor_ref 0.0530
_reflns_number_gt 327
_reflns_number_total 387
_reflns_threshold_expression >2sigma(I)
_cod_data_source_file ja206891q_si_001_3.cif
_cod_data_source_block 2Fe-290K
_cod_database_code 4106845

loop_
_symmetry_equiv_pos_as_xyz
'x, y, z'
'-y, x-y, z'
'-x+y, -x, z'
'-x, -y, z+1/2'
'y, -x+y, z+1/2'
'x-y, x, z+1/2'
'y, x, -z'
'x-y, -y, -z'
'-x, -x+y, -z'
'-y, -x, -z+1/2'
'-x+y, y, -z+1/2'
'x, x-y, -z+1/2'

loop_
_atom_site_label
_atom_site_type_symbol
_atom_site_fract_x
_atom_site_fract_y
_atom_site_fract_z
_atom_site_U_iso_or_equiv
_atom_site_adp_type
_atom_site_occupancy
_atom_site_symmetry_multiplicity
_atom_site_calc_flag
_atom_site_refinement_flags
Fe1 Fe 0.3333 0.6667 0.2500 0.0227(2) Uani 1 6 d S
N1 N 0.0000 1.0000 0.2500 0.0729(16) Uani 1 6 d S
O1 O 0.10827(16) 0.69447(17) 0.10444(12) 0.0345(3) Uani 1 1 d .
C1 C 0.0000 0.5645(3) 0.0000 0.0408(7) Uani 1 2 d S
H1 H 0.0000 0.411(4) 0.0000 0.076(10) Uiso 1 2 d S
H2 H 0.025(6) 0.918(5) 0.179(2) 0.079(12) Uiso 0.67 1 d P

loop_
_atom_site_aniso_label
_atom_site_aniso_U_11
_atom_site_aniso_U_22
_atom_site_aniso_U_33
_atom_site_aniso_U_23
_atom_site_aniso_U_13
_atom_site_aniso_U_12
Fe1 0.0249(3) 0.0249(3) 0.0182(3) 0.000 0.000 0.01244(13)
N1 0.0432(14) 0.0432(14) 0.132(5) 0.000 0.000 0.0216(7)
O1 0.0365(6) 0.0392(7) 0.0302(6) -0.0096(6) -0.0129(6) 0.0206(6)
C1 0.0409(13) 0.0333(9) 0.0508(16) -0.0110(7) -0.0220(13) 0.0204(6)

loop_
_atom_type_symbol
_atom_type_description
_atom_type_scat_dispersion_real
_atom_type_scat_dispersion_imag
_atom_type_scat_source
C C 0.0033 0.0016 'International Tables Vol C Tables 4.2.6.8 and 6.1.1.4'
H H 0.0000 0.0000 'International Tables Vol C Tables 4.2.6.8 and 6.1.1.4'
N N 0.0061 0.0033 'International Tables Vol C Tables 4.2.6.8 and 6.1.1.4'
O O 0.0106 0.0060 'International Tables Vol C Tables 4.2.6.8 and 6.1.1.4'
Fe Fe 0.3463 0.8444 'International Tables Vol C Tables 4.2.6.8 and 6.1.1.4'

loop_
_geom_angle_atom_site_label_1
_geom_angle_atom_site_label_2
_geom_angle_atom_site_label_3
_geom_angle
_geom_angle_site_symmetry_1
_geom_angle_site_symmetry_3
O1 Fe1 O1 82.64(5) . 10_665
O1 Fe1 O1 96.10(6) . 12_565
O1 Fe1 O1 91.02(4) 10_665 12_565
O1 Fe1 O1 91.02(4) . 3_565
O1 Fe1 O1 96.10(6) 10_665 3_565
O1 Fe1 O1 170.53(6) 12_565 3_565
O1 Fe1 O1 91.02(4) . 2_665
O1 Fe1 O1 170.53(6) 10_665 2_665
O1 Fe1 O1 82.64(5) 12_565 2_665
O1 Fe1 O1 91.02(4) 3_565 2_665
O1 Fe1 O1 170.53(6) . 11
O1 Fe1 O1 91.02(4) 10_665 11
O1 Fe1 O1 91.02(4) 12_565 11
O1 Fe1 O1 82.64(5) 3_565 11
O1 Fe1 O1 96.10(6) 2_665 11
C1 O1 Fe1 123.53(12) . .
O1 C1 O1 126.7(2) . 9
O1 C1 H1 116.63(12) . .
O1 C1 H1 116.63(11) 9 .

loop_
_geom_bond_atom_site_label_1
_geom_bond_atom_site_label_2
_geom_bond_distance
_geom_bond_site_symmetry_2
Fe1 O1 2.1354(10) .
Fe1 O1 2.1354(10) 10_665
Fe1 O1 2.1354(10) 12_565
Fe1 O1 2.1354(10) 3_565
Fe1 O1 2.1354(10) 2_665
Fe1 O1 2.1354(10) 11
N1 H2 0.925(19) .
O1 C1 1.2388(16) .
C1 O1 1.2388(16) 9
C1 H1 1.12(3) .

loop_
_geom_hbond_atom_site_label_D
_geom_hbond_atom_site_label_H
_geom_hbond_atom_site_label_A
_geom_hbond_distance_DH
_geom_hbond_distance_HA
_geom_hbond_distance_DA
_geom_hbond_angle_DHA
_geom_hbond_site_symmetry_A
N1 H2 O1 0.925(19) 2.102(19) 2.9792(9) 157.7(18) .
C1 H1 O1 1.12(3) 2.391(14) 3.074(2) 117.3(7) 2_665
